data_2211691
loop_
_publ_author_name
'Ying-Ming Pan'
'Lin Yang'
'Heng-Shan Wang'
'Zhi-Cai Zhao'
'Yong Zhang'

_publ_section_title
;
 Maleopimaric acid trimethyl ester
;
_journal_coeditor_code YM2017
_journal_issue 12
_journal_name_full 'Acta Crystallographica Section E'
_journal_page_first o5701
_journal_page_last o5703
_journal_paper_doi 10.1107/S1600536806048756
_journal_volume 62
_journal_year 2006
_chemical_formula_iupac 'C27 H40 O6'
_chemical_formula_moiety 'C27 H40 O6'
_chemical_formula_sum 'C27 H40 O6'
_chemical_formula_weight 460.59
_chemical_name_systematic
;
Maleopimaric acid trimethyl ester
;
_space_group_IT_number 4
_symmetry_cell_setting monoclinic
_symmetry_space_group_name_Hall 'P 2yb'
_symmetry_space_group_name_H-M 'P 1 21 1'
_atom_sites_solution_hydrogens geom
_atom_sites_solution_primary direct
_atom_sites_solution_secondary difmap
_audit_creation_method SHELXL-97
_cell_angle_alpha 90.00
_cell_angle_beta 108.804(3)
_cell_angle_gamma 90.00
_cell_formula_units_Z 4
_cell_length_a 8.9848(15)
_cell_length_b 23.456(4)
_cell_length_c 12.364(2)
_cell_measurement_reflns_used 10117
_cell_measurement_temperature 193(2)
_cell_measurement_theta_max 25.3
_cell_measurement_theta_min 3.0
_cell_volume 2466.6(7)
_computing_cell_refinement CrystalClear
_computing_data_collection 'CrystalClear (Rigaku, 1999)'
_computing_data_reduction 'CrystalStructure (Rigaku/MSC, 2000)'
_computing_molecular_graphics 'SHELXTL (Sheldrick, 2000)'
_computing_publication_material 'SHELXTL (Sheldrick, 2000) and PLATON (Spek, 2003)'
_computing_structure_refinement 'SHELXL97 (Sheldrick, 1997)'
_computing_structure_solution 'SHELXS97 (Sheldrick, 1997)'
_diffrn_ambient_temperature 193(2)
_diffrn_detector_area_resol_mean 7.31
_diffrn_measured_fraction_theta_full 0.99
_diffrn_measured_fraction_theta_max 0.99
_diffrn_measurement_device_type 'Rigaku Mercury'
_diffrn_measurement_method \w
_diffrn_radiation_monochromator graphite
_diffrn_radiation_source 'fine-focus sealed tube'
_diffrn_radiation_type MoK\a
_diffrn_radiation_wavelength 0.71070
_diffrn_reflns_av_R_equivalents 0.0262
_diffrn_reflns_av_sigmaI/netI 0.0203
_diffrn_reflns_limit_h_max 10
_diffrn_reflns_limit_h_min -10
_diffrn_reflns_limit_k_max 28
_diffrn_reflns_limit_k_min -28
_diffrn_reflns_limit_l_max 14
_diffrn_reflns_limit_l_min -14
_diffrn_reflns_number 24150
_diffrn_reflns_theta_full 25.3
_diffrn_reflns_theta_max 25.3
_diffrn_reflns_theta_min 3.0
_diffrn_standards_decay_% 0
_diffrn_standards_interval_count 0
_diffrn_standards_interval_time 0
_diffrn_standards_number 0
_exptl_absorpt_coefficient_mu 0.086
_exptl_absorpt_correction_T_max 0.990
_exptl_absorpt_correction_T_min 0.804
_exptl_absorpt_correction_type multi-scan
_exptl_absorpt_process_details '(Jacobson, 1998)'
_exptl_crystal_colour colorless
_exptl_crystal_density_diffrn 1.240
_exptl_crystal_density_method 'not measured'
_exptl_crystal_description block
_exptl_crystal_F_000 1000
_exptl_crystal_size_max 0.79
_exptl_crystal_size_mid 0.60
_exptl_crystal_size_min 0.12
_refine_diff_density_max 0.41
_refine_diff_density_min -0.16
_refine_ls_abs_structure_details 'Flack (1983), 4148 Friedel pairs'
_refine_ls_extinction_method none
_refine_ls_goodness_of_fit_ref 1.07
_refine_ls_hydrogen_treatment constr
_refine_ls_matrix_type full
_refine_ls_number_parameters 610
_refine_ls_number_reflns 4615
_refine_ls_number_restraints 1
_refine_ls_restrained_S_all 1.07
_refine_ls_R_factor_all 0.038
_refine_ls_R_factor_gt 0.036
_refine_ls_shift/su_max 0.000
_refine_ls_shift/su_mean 0.000
_refine_ls_structure_factor_coef Fsqd
_refine_ls_weighting_details 'calc w=1/[\s^2^(Fo^2^)+(0.0442P)^2^+0.5815P] where P=(Fo^2^+2Fc^2^)/3'
_refine_ls_weighting_scheme calc
_refine_ls_wR_factor_gt 0.085
_refine_ls_wR_factor_ref 0.086
_reflns_number_gt 4475
_reflns_number_total 4615
_reflns_threshold_expression I>2/s(I)
_cod_data_source_file ym2017.cif
_cod_data_source_block I
_cod_original_sg_symbol_H-M 'P 21'
_cod_database_code 2211691
_cod_database_fobs_code 2211691

loop_
_symmetry_equiv_pos_as_xyz
'x, y, z'
'-x, y+1/2, -z'

loop_
_atom_site_type_symbol
_atom_site_label
_atom_site_fract_x
_atom_site_fract_y
_atom_site_fract_z
_atom_site_U_iso_or_equiv
_atom_site_adp_type
_atom_site_calc_flag
_atom_site_refinement_flags
_atom_site_occupancy
O O1 0.2386(2) 0.15996(8) 0.57030(17) 0.0363(5) Uani d . 1
O O2 0.4564(2) 0.19978(8) 0.69011(17) 0.0353(4) Uani d . 1
O O3 -0.0806(2) 0.15003(9) 0.65911(19) 0.0442(5) Uani d . 1
O O4 0.1616(2) 0.15020(9) 0.78748(16) 0.0367(5) Uani d . 1
O O5 0.5653(2) 0.43451(9) 0.52519(17) 0.0378(5) Uani d . 1
O O6 0.5084(2) 0.51223(9) 0.4168(2) 0.0421(5) Uani d . 1
O O7 0.8790(2) 0.55025(9) 0.93004(17) 0.0363(4) Uani d . 1
O O8 1.0045(2) 0.51658(8) 0.81400(18) 0.0364(5) Uani d . 1
O O9 0.4793(2) 0.55359(9) 0.81206(18) 0.0407(5) Uani d . 1
O O10 0.6372(2) 0.55072(8) 0.70350(16) 0.0341(4) Uani d . 1
O O11 1.2849(2) 0.27422(8) 0.96366(17) 0.0353(5) Uani d . 1
O O12 1.3183(2) 0.19470(8) 1.06778(17) 0.0343(4) Uani d . 1
C C1 0.2207(3) 0.25040(11) 0.6600(2) 0.0251(5) Uani d . 1
H H1 0.2982 0.2713 0.7243 0.030 Uiso calc R 1
C C2 0.0728(3) 0.23726(11) 0.6960(2) 0.0266(5) Uani d . 1
H H2 0.0928 0.2546 0.7733 0.032 Uiso calc R 1
C C3 -0.0708(3) 0.26870(11) 0.6145(2) 0.0260(5) Uani d . 1
H H3 -0.1678 0.2597 0.6342 0.031 Uiso calc R 1
C C4 -0.0346(3) 0.33305(11) 0.6281(2) 0.0281(6) Uani d . 1
H H4A -0.0169 0.3446 0.7083 0.034 Uiso calc R 1
H H4B -0.1254 0.3549 0.5786 0.034 Uiso calc R 1
C C5 0.1138(3) 0.34682(11) 0.5946(2) 0.0238(5) Uani d . 1
H H5 0.1975 0.3573 0.6674 0.029 Uiso calc R 1
C C6 0.1714(3) 0.29075(10) 0.5527(2) 0.0231(5) Uani d . 1
C C7 -0.0898(3) 0.25040(11) 0.4937(2) 0.0256(5) Uani d . 1
C C8 0.0363(3) 0.26224(11) 0.4639(2) 0.0248(5) Uani d . 1
H H8 0.0410 0.2532 0.3901 0.030 Uiso calc R 1
C C9 0.3130(3) 0.30108(11) 0.5120(2) 0.0268(5) Uani d . 1
H H9A 0.4078 0.3068 0.5794 0.032 Uiso calc R 1
H H9B 0.3306 0.2667 0.4711 0.032 Uiso calc R 1
C C10 0.2921(3) 0.35260(11) 0.4332(2) 0.0271(5) Uani d . 1
H H10A 0.2040 0.3457 0.3619 0.033 Uiso calc R 1
H H10B 0.3889 0.3587 0.4129 0.033 Uiso calc R 1
C C11 0.2579(3) 0.40550(11) 0.4937(2) 0.0241(5) Uani d . 1
H H11 0.3374 0.4042 0.5718 0.029 Uiso calc R 1
C C12 0.0963(3) 0.39947(11) 0.5140(2) 0.0239(5) Uani d . 1
C C13 0.2897(3) 0.46294(11) 0.4422(2) 0.0268(5) Uani d . 1
C C14 0.2474(3) 0.51355(11) 0.5071(2) 0.0299(6) Uani d . 1
H H14A 0.3266 0.5161 0.5841 0.036 Uiso calc R 1
H H14B 0.2524 0.5493 0.4659 0.036 Uiso calc R 1
C C15 0.0851(3) 0.50816(12) 0.5191(2) 0.0312(6) Uani d . 1
H H15A 0.0045 0.5095 0.4425 0.037 Uiso calc R 1
H H15B 0.0665 0.5407 0.5641 0.037 Uiso calc R 1
C C16 0.0695(3) 0.45243(12) 0.5783(2) 0.0297(6) Uani d . 1
H H16A -0.0370 0.4504 0.5855 0.036 Uiso calc R 1
H H16B 0.1466 0.4523 0.6563 0.036 Uiso calc R 1
C C17 0.3004(3) 0.19803(11) 0.6345(2) 0.0266(5) Uani d . 1
C C18 0.5476(4) 0.15331(15) 0.6674(3) 0.0484(8) Uani d . 1
H H18A 0.5199 0.1478 0.5847 0.073 Uiso calc R 1
H H18B 0.5249 0.1183 0.7026 0.073 Uiso calc R 1
H H18C 0.6598 0.1623 0.6996 0.073 Uiso calc R 1
C C19 0.0399(3) 0.17470(12) 0.7074(2) 0.0310(6) Uani d . 1
C C20 0.1389(5) 0.09133(14) 0.8119(3) 0.0534(9) Uani d . 1
H H20A 0.1365 0.0677 0.7460 0.080 Uiso calc R 1
H H20B 0.0391 0.0873 0.8275 0.080 Uiso calc R 1
H H20C 0.2255 0.0790 0.8789 0.080 Uiso calc R 1
C C21 -0.2381(3) 0.22056(13) 0.4223(2) 0.0335(6) Uani d . 1
H H21 -0.2756 0.1963 0.4749 0.040 Uiso calc R 1
C C22 -0.2088(4) 0.18136(15) 0.3330(3) 0.0447(8) Uani d . 1
H H22A -0.1242 0.1546 0.3704 0.067 Uiso calc R 1
H H22B -0.1784 0.2042 0.2771 0.067 Uiso calc R 1
H H22C -0.3051 0.1601 0.2940 0.067 Uiso calc R 1
C C23 -0.3668(4) 0.26340(19) 0.3670(4) 0.0621(10) Uani d . 1
H H23A -0.3351 0.2869 0.3126 0.093 Uiso calc R 1
H H23B -0.3841 0.2879 0.4261 0.093 Uiso calc R 1
H H23C -0.4642 0.2431 0.3268 0.093 Uiso calc R 1
C C24 -0.0441(3) 0.39261(12) 0.4031(2) 0.0297(6) Uani d . 1
H H24A -0.0575 0.4277 0.3580 0.045 Uiso calc R 1
H H24B -0.1399 0.3851 0.4224 0.045 Uiso calc R 1
H H24C -0.0242 0.3607 0.3586 0.045 Uiso calc R 1
C C25 0.4683(3) 0.46645(11) 0.4664(2) 0.0283(6) Uani d . 1
C C26 0.6763(4) 0.51972(14) 0.4401(3) 0.0489(8) Uani d . 1
H H26A 0.7174 0.4880 0.4066 0.073 Uiso calc R 1
H H26B 0.7293 0.5205 0.5229 0.073 Uiso calc R 1
H H26C 0.6955 0.5557 0.4066 0.073 Uiso calc R 1
C C27 0.2068(3) 0.46948(13) 0.3125(2) 0.0336(6) Uani d . 1
H H27A 0.2286 0.4359 0.2728 0.050 Uiso calc R 1
H H27B 0.2459 0.5037 0.2851 0.050 Uiso calc R 1
H H27C 0.0931 0.4729 0.2972 0.050 Uiso calc R 1
C C28 0.8053(3) 0.45849(11) 0.8394(2) 0.0245(5) Uani d . 1
H H28 0.8310 0.4398 0.7749 0.029 Uiso calc R 1
C C29 0.6238(3) 0.46717(12) 0.8026(2) 0.0281(6) Uani d . 1
H H29 0.5802 0.4467 0.7281 0.034 Uiso calc R 1
C C30 0.5562(3) 0.43618(12) 0.8861(2) 0.0306(6) Uani d . 1
H H30 0.4415 0.4444 0.8675 0.037 Uiso calc R 1
C C31 0.5842(3) 0.37198(11) 0.8706(2) 0.0316(6) Uani d . 1
H H31A 0.5291 0.3606 0.7906 0.038 Uiso calc R 1
H H31B 0.5412 0.3491 0.9210 0.038 Uiso calc R 1
C C32 0.7628(3) 0.36035(11) 0.9007(2) 0.0236(5) Uani d . 1
H H32 0.7804 0.3513 0.8267 0.028 Uiso calc R 1
C C33 0.8553(3) 0.41708(11) 0.9446(2) 0.0242(5) Uani d . 1
C C34 0.6449(3) 0.45180(12) 1.0085(2) 0.0318(6) Uani d . 1
C C35 0.7984(3) 0.44219(11) 1.0361(2) 0.0283(6) Uani d . 1
H H35 0.8687 0.4508 1.1100 0.034 Uiso calc R 1
C C36 1.0337(3) 0.40819(11) 0.9835(2) 0.0276(6) Uani d . 1
H H36A 1.0676 0.4044 0.9152 0.033 Uiso calc R 1
H H36B 1.0857 0.4424 1.0261 0.033 Uiso calc R 1
C C37 1.0879(3) 0.35578(11) 1.0590(2) 0.0278(6) Uani d . 1
H H37A 1.0660 0.3611 1.1318 0.033 Uiso calc R 1
H H37B 1.2027 0.3507 1.0767 0.033 Uiso calc R 1
C C38 1.0018(3) 0.30295(11) 0.9976(2) 0.0233(5) Uani d . 1
H H38 1.0102 0.3052 0.9190 0.028 Uiso calc R 1
C C39 0.8234(3) 0.30730(11) 0.9795(2) 0.0243(5) Uani d . 1
C C40 1.0829(3) 0.24561(11) 1.0470(2) 0.0239(5) Uani d . 1
C C41 0.9838(3) 0.19471(11) 0.9836(2) 0.0279(6) Uani d . 1
H H41A 0.9929 0.1922 0.9060 0.034 Uiso calc R 1
H H41B 1.0274 0.1591 1.0246 0.034 Uiso calc R 1
C C42 0.8109(3) 0.19892(11) 0.9732(2) 0.0289(6) Uani d . 1
H H42A 0.7998 0.1973 1.0502 0.035 Uiso calc R 1
H H42B 0.7532 0.1662 0.9285 0.035 Uiso calc R 1
C C43 0.7400(3) 0.25438(11) 0.9147(2) 0.0287(6) Uani d . 1
H H43A 0.6274 0.2558 0.9084 0.034 Uiso calc R 1
H H43B 0.7468 0.2549 0.8363 0.034 Uiso calc R 1
C C44 0.8966(3) 0.51369(11) 0.8679(2) 0.0253(5) Uani d . 1
C C45 1.0938(4) 0.56897(14) 0.8317(3) 0.0493(8) Uani d . 1
H H45A 1.1377 0.5768 0.9138 0.074 Uiso calc R 1
H H45B 1.0248 0.6005 0.7940 0.074 Uiso calc R 1
H H45C 1.1796 0.5652 0.7993 0.074 Uiso calc R 1
C C46 0.5727(3) 0.52839(12) 0.7782(2) 0.0304(6) Uani d . 1
C C47 0.6014(4) 0.60966(13) 0.6735(3) 0.0417(7) Uani d . 1
H H47A 0.6264 0.6327 0.7433 0.062 Uiso calc R 1
H H47B 0.4894 0.6135 0.6303 0.062 Uiso calc R 1
H H47C 0.6642 0.6229 0.6267 0.062 Uiso calc R 1
C C48 0.5676(4) 0.46984(15) 1.0961(3) 0.0477(8) Uani d . 1
H H48 0.6534 0.4850 1.1634 0.057 Uiso calc R 1
C C49 0.4480(5) 0.51755(19) 1.0559(3) 0.0653(11) Uani d . 1
H H49A 0.4038 0.5269 1.1166 0.098 Uiso calc R 1
H H49B 0.3635 0.5052 0.9876 0.098 Uiso calc R 1
H H49C 0.4996 0.5513 1.0376 0.098 Uiso calc R 1
C C50 0.5004(6) 0.4198(2) 1.1378(5) 0.0815(15) Uani d . 1
H H50A 0.5854 0.3939 1.1787 0.122 Uiso calc R 1
H H50B 0.4270 0.3999 1.0726 0.122 Uiso calc R 1
H H50C 0.4444 0.4327 1.1895 0.122 Uiso calc R 1
C C51 0.7839(3) 0.31216(12) 1.0913(2) 0.0300(6) Uani d . 1
H H51A 0.8411 0.3444 1.1361 0.045 Uiso calc R 1
H H51B 0.8148 0.2770 1.1356 0.045 Uiso calc R 1
H H51C 0.6706 0.3182 1.0736 0.045 Uiso calc R 1
C C52 1.2383(3) 0.24157(11) 1.0212(2) 0.0269(5) Uani d . 1
C C53 1.4600(3) 0.18372(14) 1.0395(3) 0.0386(7) Uani d . 1
H H53A 1.5363 0.2142 1.0707 0.058 Uiso calc R 1
H H53B 1.4345 0.1824 0.9563 0.058 Uiso calc R 1
H H53C 1.5050 0.1471 1.0724 0.058 Uiso calc R 1
C C54 1.1203(3) 0.23944(13) 1.1774(2) 0.0337(6) Uani d . 1
H H54A 1.1871 0.2712 1.2162 0.051 Uiso calc R 1
H H54B 1.1755 0.2034 1.2028 0.051 Uiso calc R 1
H H54C 1.0222 0.2398 1.1958 0.051 Uiso calc R 1

loop_
_atom_site_aniso_label
_atom_site_aniso_U_11
_atom_site_aniso_U_22
_atom_site_aniso_U_33
_atom_site_aniso_U_12
_atom_site_aniso_U_13
_atom_site_aniso_U_23
O1 0.0317(10) 0.0304(11) 0.0426(11) 0.0004(8) 0.0061(8) -0.0100(9)
O2 0.0246(10) 0.0334(11) 0.0435(11) 0.0028(8) 0.0050(8) -0.0082(9)
O3 0.0398(12) 0.0365(12) 0.0567(13) -0.0063(10) 0.0162(10) 0.0040(10)
O4 0.0454(12) 0.0304(10) 0.0335(10) 0.0051(9) 0.0116(9) 0.0053(9)
O5 0.0285(10) 0.0346(11) 0.0475(12) -0.0006(9) 0.0084(9) 0.0071(10)
O6 0.0289(11) 0.0324(11) 0.0686(14) 0.0010(8) 0.0209(10) 0.0149(10)
O7 0.0450(11) 0.0292(10) 0.0387(11) -0.0052(9) 0.0190(9) -0.0093(9)
O8 0.0381(11) 0.0277(10) 0.0521(12) -0.0023(8) 0.0265(10) -0.0003(9)
O9 0.0396(11) 0.0330(11) 0.0530(12) 0.0076(9) 0.0196(10) 0.0039(10)
O10 0.0399(11) 0.0286(10) 0.0337(10) 0.0062(9) 0.0117(9) 0.0062(8)
O11 0.0358(11) 0.0344(11) 0.0403(11) 0.0005(8) 0.0185(9) 0.0082(9)
O12 0.0290(10) 0.0350(11) 0.0418(11) 0.0074(8) 0.0156(9) 0.0108(9)
C1 0.0259(13) 0.0261(14) 0.0231(12) -0.0012(10) 0.0078(10) -0.0027(10)
C2 0.0311(14) 0.0301(14) 0.0219(12) 0.0006(11) 0.0130(10) -0.0005(10)
C3 0.0259(13) 0.0297(14) 0.0256(13) 0.0001(10) 0.0128(11) 0.0006(11)
C4 0.0317(14) 0.0290(14) 0.0275(13) 0.0032(11) 0.0149(11) -0.0002(11)
C5 0.0253(13) 0.0268(13) 0.0204(12) -0.0004(10) 0.0089(10) -0.0033(10)
C6 0.0231(12) 0.0233(13) 0.0244(12) 0.0004(10) 0.0098(10) -0.0010(10)
C7 0.0255(13) 0.0286(14) 0.0231(12) -0.0008(10) 0.0082(10) 0.0010(11)
C8 0.0289(13) 0.0247(13) 0.0218(12) -0.0006(10) 0.0095(10) -0.0014(10)
C9 0.0253(13) 0.0259(13) 0.0326(13) -0.0014(10) 0.0141(11) -0.0058(11)
C10 0.0286(14) 0.0255(13) 0.0313(13) -0.0021(11) 0.0152(11) -0.0027(11)
C11 0.0228(13) 0.0250(13) 0.0242(12) -0.0004(10) 0.0071(10) -0.0031(10)
C12 0.0238(13) 0.0251(13) 0.0228(12) -0.0015(10) 0.0077(10) -0.0027(10)
C13 0.0260(13) 0.0249(13) 0.0289(13) -0.0016(10) 0.0081(10) 0.0011(11)
C14 0.0328(15) 0.0222(13) 0.0338(14) -0.0006(11) 0.0094(12) 0.0003(11)
C15 0.0314(14) 0.0273(14) 0.0361(15) 0.0038(11) 0.0127(12) -0.0027(12)
C16 0.0297(14) 0.0302(14) 0.0309(14) 0.0028(11) 0.0124(11) -0.0014(11)
C17 0.0267(13) 0.0261(13) 0.0254(12) -0.0014(11) 0.0064(11) 0.0030(11)
C18 0.0316(16) 0.0491(19) 0.062(2) 0.0079(14) 0.0122(15) -0.0132(17)
C19 0.0376(16) 0.0352(15) 0.0250(13) 0.0025(12) 0.0167(12) 0.0005(11)
C20 0.073(2) 0.0307(17) 0.057(2) 0.0076(16) 0.0217(18) 0.0093(15)
C21 0.0296(15) 0.0436(17) 0.0284(13) -0.0103(12) 0.0109(12) 0.0009(12)
C22 0.0419(18) 0.0479(19) 0.0400(17) -0.0153(14) 0.0074(14) -0.0120(14)
C23 0.0308(17) 0.076(3) 0.070(2) 0.0030(17) 0.0025(16) -0.009(2)
C24 0.0277(14) 0.0320(15) 0.0282(13) -0.0013(11) 0.0074(11) 0.0018(11)
C25 0.0315(14) 0.0209(13) 0.0336(14) -0.0021(11) 0.0120(12) -0.0022(11)
C26 0.0320(16) 0.0363(17) 0.086(3) 0.0001(13) 0.0293(17) 0.0104(17)
C27 0.0317(15) 0.0366(16) 0.0323(14) -0.0011(12) 0.0101(11) 0.0030(12)
C28 0.0277(13) 0.0230(13) 0.0246(12) -0.0002(10) 0.0108(10) -0.0016(10)
C29 0.0274(13) 0.0260(14) 0.0281(13) 0.0003(11) 0.0052(10) 0.0002(11)
C30 0.0229(13) 0.0285(14) 0.0417(15) 0.0022(11) 0.0120(11) 0.0050(12)
C31 0.0243(14) 0.0305(15) 0.0378(15) -0.0025(11) 0.0069(11) 0.0025(12)
C32 0.0230(13) 0.0232(13) 0.0244(12) -0.0013(10) 0.0074(10) -0.0011(10)
C33 0.0260(13) 0.0234(13) 0.0233(12) -0.0005(10) 0.0081(10) -0.0010(10)
C34 0.0388(16) 0.0254(14) 0.0365(15) 0.0021(11) 0.0196(12) 0.0026(11)
C35 0.0369(15) 0.0248(13) 0.0244(13) 0.0020(11) 0.0116(11) -0.0007(10)
C36 0.0267(14) 0.0234(13) 0.0311(13) -0.0014(10) 0.0071(11) -0.0011(11)
C37 0.0258(14) 0.0266(13) 0.0276(13) 0.0014(11) 0.0040(11) -0.0007(11)
C38 0.0266(12) 0.0241(12) 0.0197(11) -0.0013(10) 0.0082(9) 0.0005(10)
C39 0.0268(13) 0.0220(13) 0.0236(12) -0.0002(10) 0.0073(10) 0.0001(10)
C40 0.0270(13) 0.0233(13) 0.0229(12) 0.0009(10) 0.0099(10) 0.0029(10)
C41 0.0352(15) 0.0220(13) 0.0315(14) 0.0007(11) 0.0175(12) 0.0006(11)
C42 0.0322(14) 0.0214(13) 0.0356(14) -0.0049(11) 0.0146(12) -0.0027(11)
C43 0.0291(14) 0.0266(14) 0.0292(13) -0.0038(11) 0.0077(11) -0.0018(11)
C44 0.0273(13) 0.0224(13) 0.0264(13) 0.0012(10) 0.0091(11) 0.0043(11)
C45 0.0448(19) 0.0350(17) 0.076(2) -0.0101(14) 0.0304(17) -0.0003(17)
C46 0.0270(14) 0.0278(14) 0.0312(14) 0.0003(11) 0.0021(11) 0.0004(11)
C47 0.0505(18) 0.0291(16) 0.0444(17) 0.0009(13) 0.0138(15) 0.0058(13)
C48 0.058(2) 0.0430(18) 0.0540(19) 0.0066(15) 0.0342(17) 0.0039(15)
C49 0.074(3) 0.074(3) 0.061(2) 0.031(2) 0.040(2) 0.004(2)
C50 0.105(4) 0.067(3) 0.109(4) 0.002(2) 0.085(3) 0.001(3)
C51 0.0358(15) 0.0291(14) 0.0280(13) 0.0005(11) 0.0146(12) 0.0022(11)
C52 0.0288(14) 0.0263(13) 0.0244(12) 0.0014(11) 0.0067(11) 0.0014(11)
C53 0.0260(14) 0.0435(18) 0.0485(17) 0.0043(12) 0.0152(13) 0.0054(14)
C54 0.0415(16) 0.0345(15) 0.0256(13) 0.0070(12) 0.0117(12) 0.0049(12)

loop_
_atom_type_symbol
_atom_type_description
_atom_type_scat_dispersion_real
_atom_type_scat_dispersion_imag
_atom_type_scat_source
C C 0.0033 0.0000 'International Tables Vol C Tables 4.2.6.8 and 6.1.1.4'
H H 0.0000 0.0000 'International Tables Vol C Tables 4.2.6.8 and 6.1.1.4'
O O 0.0106 0.0000 'International Tables Vol C Tables 4.2.6.8 and 6.1.1.4'

loop_
_geom_angle_atom_site_label_1
_geom_angle_atom_site_label_2
_geom_angle_atom_site_label_3
_geom_angle
C17 O2 C18 116.1(2)
C19 O4 C20 115.3(2)
C25 O6 C26 114.9(2)
C44 O8 C45 115.0(2)
C46 O10 C47 116.1(2)
C52 O12 C53 115.7(2)
C17 C1 C2 113.9(2)
C17 C1 C6 109.72(19)
C2 C1 C6 108.96(19)
C17 C1 H1 108.0
C2 C1 H1 108.0
C6 C1 H1 108.0
C19 C2 C3 112.1(2)
C19 C2 C1 115.3(2)
C3 C2 C1 109.2(2)
C19 C2 H2 106.5
C3 C2 H2 106.5
C1 C2 H2 106.5
C7 C3 C4 109.8(2)
C7 C3 C2 108.3(2)
C4 C3 C2 107.1(2)
C7 C3 H3 110.5
C4 C3 H3 110.5
C2 C3 H3 110.5
C3 C4 C5 110.1(2)
C3 C4 H4A 109.6
C5 C4 H4A 109.6
C3 C4 H4B 109.6
C5 C4 H4B 109.6
H4A C4 H4B 108.1
C4 C5 C6 108.6(2)
C4 C5 C12 114.6(2)
C6 C5 C12 115.46(19)
C4 C5 H5 105.8
C6 C5 H5 105.8
C12 C5 H5 105.8
C8 C6 C9 113.0(2)
C8 C6 C5 109.9(2)
C9 C6 C5 112.0(2)
C8 C6 C1 106.8(2)
C9 C6 C1 109.6(2)
C5 C6 C1 105.09(19)
C8 C7 C3 112.4(2)
C8 C7 C21 127.2(2)
C3 C7 C21 120.4(2)
C7 C8 C6 116.7(2)
C7 C8 H8 121.7
C6 C8 H8 121.7
C10 C9 C6 113.0(2)
C10 C9 H9A 109.0
C6 C9 H9A 109.0
C10 C9 H9B 109.0
C6 C9 H9B 109.0
H9A C9 H9B 107.8
C9 C10 C11 109.5(2)
C9 C10 H10A 109.8
C11 C10 H10A 109.8
C9 C10 H10B 109.8
C11 C10 H10B 109.8
H10A C10 H10B 108.2
C10 C11 C13 114.2(2)
C10 C11 C12 110.5(2)
C13 C11 C12 116.7(2)
C10 C11 H11 104.7
C13 C11 H11 104.7
C12 C11 H11 104.7
C16 C12 C24 108.9(2)
C16 C12 C11 108.7(2)
C24 C12 C11 113.9(2)
C16 C12 C5 108.01(19)
C24 C12 C5 111.7(2)
C11 C12 C5 105.5(2)
C25 C13 C27 108.8(2)
C25 C13 C14 105.9(2)
C27 C13 C14 110.2(2)
C25 C13 C11 106.5(2)
C27 C13 C11 114.9(2)
C14 C13 C11 110.1(2)
C15 C14 C13 113.0(2)
C15 C14 H14A 109.0
C13 C14 H14A 109.0
C15 C14 H14B 109.0
C13 C14 H14B 109.0
H14A C14 H14B 107.8
C14 C15 C16 111.0(2)
C14 C15 H15A 109.4
C16 C15 H15A 109.4
C14 C15 H15B 109.4
C16 C15 H15B 109.4
H15A C15 H15B 108.0
C15 C16 C12 113.0(2)
C15 C16 H16A 109.0
C12 C16 H16A 109.0
C15 C16 H16B 109.0
C12 C16 H16B 109.0
H16A C16 H16B 107.8
O1 C17 O2 122.8(2)
O1 C17 C1 126.4(2)
O2 C17 C1 110.8(2)
O2 C18 H18A 109.5
O2 C18 H18B 109.5
H18A C18 H18B 109.5
O2 C18 H18C 109.5
H18A C18 H18C 109.5
H18B C18 H18C 109.5
O3 C19 O4 123.2(3)
O3 C19 C2 126.3(3)
O4 C19 C2 110.3(2)
O4 C20 H20A 109.5
O4 C20 H20B 109.5
H20A C20 H20B 109.5
O4 C20 H20C 109.5
H20A C20 H20C 109.5
H20B C20 H20C 109.5
C7 C21 C23 110.9(3)
C7 C21 C22 112.2(2)
C23 C21 C22 110.9(3)
C7 C21 H21 107.5
C23 C21 H21 107.5
C22 C21 H21 107.5
C21 C22 H22A 109.5
C21 C22 H22B 109.5
H22A C22 H22B 109.5
C21 C22 H22C 109.5
H22A C22 H22C 109.5
H22B C22 H22C 109.5
C21 C23 H23A 109.5
C21 C23 H23B 109.5
H23A C23 H23B 109.5
C21 C23 H23C 109.5
H23A C23 H23C 109.5
H23B C23 H23C 109.5
C12 C24 H24A 109.5
C12 C24 H24B 109.5
H24A C24 H24B 109.5
C12 C24 H24C 109.5
H24A C24 H24C 109.5
H24B C24 H24C 109.5
O5 C25 O6 121.8(2)
O5 C25 C13 126.4(2)
O6 C25 C13 111.8(2)
O6 C26 H26A 109.5
O6 C26 H26B 109.5
H26A C26 H26B 109.5
O6 C26 H26C 109.5
H26A C26 H26C 109.5
H26B C26 H26C 109.5
C13 C27 H27A 109.5
C13 C27 H27B 109.5
H27A C27 H27B 109.5
C13 C27 H27C 109.5
H27A C27 H27C 109.5
H27B C27 H27C 109.5
C44 C28 C29 113.2(2)
C44 C28 C33 110.4(2)
C29 C28 C33 108.41(19)
C44 C28 H28 108.2
C29 C28 H28 108.2
C33 C28 H28 108.2
C46 C29 C30 115.0(2)
C46 C29 C28 113.9(2)
C30 C29 C28 110.1(2)
C46 C29 H29 105.6
C30 C29 H29 105.6
C28 C29 H29 105.6
C34 C30 C29 111.3(2)
C34 C30 C31 107.8(2)
C29 C30 C31 105.2(2)
C34 C30 H30 110.8
C29 C30 H30 110.8
C31 C30 H30 110.8
C30 C31 C32 109.7(2)
C30 C31 H31A 109.7
C32 C31 H31A 109.7
C30 C31 H31B 109.7
C32 C31 H31B 109.7
H31A C31 H31B 108.2
C31 C32 C39 114.5(2)
C31 C32 C33 109.0(2)
C39 C32 C33 114.8(2)
C31 C32 H32 106.0
C39 C32 H32 106.0
C33 C32 H32 106.0
C35 C33 C36 113.1(2)
C35 C33 C28 107.8(2)
C36 C33 C28 109.6(2)
C35 C33 C32 108.8(2)
C36 C33 C32 112.1(2)
C28 C33 C32 105.05(19)
C35 C34 C30 112.6(2)
C35 C34 C48 122.5(3)
C30 C34 C48 124.4(3)
C34 C35 C33 116.7(2)
C34 C35 H35 121.6
C33 C35 H35 121.6
C37 C36 C33 113.4(2)
C37 C36 H36A 108.9
C33 C36 H36A 108.9
C37 C36 H36B 108.9
C33 C36 H36B 108.9
H36A C36 H36B 107.7
C36 C37 C38 109.8(2)
C36 C37 H37A 109.7
C38 C37 H37A 109.7
C36 C37 H37B 109.7
C38 C37 H37B 109.7
H37A C37 H37B 108.2
C37 C38 C39 110.7(2)
C37 C38 C40 114.0(2)
C39 C38 C40 116.4(2)
C37 C38 H38 104.8
C39 C38 H38 104.8
C40 C38 H38 104.8
C43 C39 C51 108.3(2)
C43 C39 C38 109.3(2)
C51 C39 C38 113.8(2)
C43 C39 C32 107.73(19)
C51 C39 C32 111.5(2)
C38 C39 C32 106.1(2)
C52 C40 C54 107.8(2)
C52 C40 C41 105.1(2)
C54 C40 C41 110.7(2)
C52 C40 C38 108.3(2)
C54 C40 C38 114.1(2)
C41 C40 C38 110.3(2)
C42 C41 C40 113.5(2)
C42 C41 H41A 108.9
C40 C41 H41A 108.9
C42 C41 H41B 108.9
C40 C41 H41B 108.9
H41A C41 H41B 107.7
C41 C42 C43 110.8(2)
C41 C42 H42A 109.5
C43 C42 H42A 109.5
C41 C42 H42B 109.5
C43 C42 H42B 109.5
H42A C42 H42B 108.1
C42 C43 C39 112.5(2)
C42 C43 H43A 109.1
C39 C43 H43A 109.1
C42 C43 H43B 109.1
C39 C43 H43B 109.1
H43A C43 H43B 107.8
O7 C44 O8 123.3(2)
O7 C44 C28 126.2(2)
O8 C44 C28 110.6(2)
O8 C45 H45A 109.5
O8 C45 H45B 109.5
H45A C45 H45B 109.5
O8 C45 H45C 109.5
H45A C45 H45C 109.5
H45B C45 H45C 109.5
O9 C46 O10 123.3(3)
O9 C46 C29 126.8(3)
O10 C46 C29 109.7(2)
O10 C47 H47A 109.5
O10 C47 H47B 109.5
H47A C47 H47B 109.5
O10 C47 H47C 109.5
H47A C47 H47C 109.5
H47B C47 H47C 109.5
C50 C48 C49 111.8(3)
C50 C48 C34 110.9(3)
C49 C48 C34 114.1(3)
C50 C48 H48 106.5
C49 C48 H48 106.5
C34 C48 H48 106.5
C48 C49 H49A 109.5
C48 C49 H49B 109.5
H49A C49 H49B 109.5
C48 C49 H49C 109.5
H49A C49 H49C 109.5
H49B C49 H49C 109.5
C48 C50 H50A 109.5
C48 C50 H50B 109.5
H50A C50 H50B 109.5
C48 C50 H50C 109.5
H50A C50 H50C 109.5
H50B C50 H50C 109.5
C39 C51 H51A 109.5
C39 C51 H51B 109.5
H51A C51 H51B 109.5
C39 C51 H51C 109.5
H51A C51 H51C 109.5
H51B C51 H51C 109.5
O11 C52 O12 122.3(2)
O11 C52 C40 126.6(2)
O12 C52 C40 111.1(2)
O12 C53 H53A 109.5
O12 C53 H53B 109.5
H53A C53 H53B 109.5
O12 C53 H53C 109.5
H53A C53 H53C 109.5
H53B C53 H53C 109.5
C40 C54 H54A 109.5
C40 C54 H54B 109.5
H54A C54 H54B 109.5
C40 C54 H54C 109.5
H54A C54 H54C 109.5
H54B C54 H54C 109.5

loop_
_geom_bond_atom_site_label_1
_geom_bond_atom_site_label_2
_geom_bond_distance
_geom_bond_publ_flag
O1 C17 1.205(3) yes
O2 C17 1.348(3) yes
O2 C18 1.444(4) ?
O3 C19 1.203(4) yes
O4 C19 1.344(3) yes
O4 C20 1.442(4) ?
O5 C25 1.201(3) yes
O6 C25 1.342(3) yes
O6 C26 1.452(4) ?
O7 C44 1.195(3) ?
O8 C44 1.344(3) ?
O8 C45 1.445(4) ?
O9 C46 1.206(3) ?
O10 C46 1.345(3) ?
O10 C47 1.440(4) ?
O11 C52 1.208(3) ?
O12 C52 1.338(3) ?
O12 C53 1.448(3) ?
C1 C17 1.506(4) ?
C1 C2 1.562(3) ?
C1 C6 1.573(3) ?
C1 H1 1.0000 ?
C2 C19 1.512(4) ?
C2 C3 1.544(4) ?
C2 H2 1.0000 ?
C3 C7 1.510(3) ?
C3 C4 1.542(4) ?
C3 H3 1.0000 ?
C4 C5 1.552(3) ?
C4 H4A 0.9900 ?
C4 H4B 0.9900 ?
C5 C6 1.562(3) ?
C5 C12 1.563(4) ?
C5 H5 1.0000 ?
C6 C8 1.506(3) ?
C6 C9 1.531(3) ?
C7 C8 1.330(3) yes
C7 C21 1.512(4) ?
C8 H8 0.9500 ?
C9 C10 1.525(4) ?
C9 H9A 0.9900 ?
C9 H9B 0.9900 ?
C10 C11 1.530(3) ?
C10 H10A 0.9900 ?
C10 H10B 0.9900 ?
C11 C13 1.556(4) ?
C11 C12 1.557(3) ?
C11 H11 1.0000 ?
C12 C16 1.536(4) ?
C12 C24 1.543(4) ?
C13 C25 1.536(4) ?
C13 C27 1.543(4) ?
C13 C14 1.547(4) ?
C14 C15 1.519(4) ?
C14 H14A 0.9900 ?
C14 H14B 0.9900 ?
C15 C16 1.526(4) ?
C15 H15A 0.9900 ?
C15 H15B 0.9900 ?
C16 H16A 0.9900 ?
C16 H16B 0.9900 ?
C18 H18A 0.9800 ?
C18 H18B 0.9800 ?
C18 H18C 0.9800 ?
C20 H20A 0.9800 ?
C20 H20B 0.9800 ?
C20 H20C 0.9800 ?
C21 C23 1.518(5) ?
C21 C22 1.524(4) ?
C21 H21 1.0000 ?
C22 H22A 0.9800 ?
C22 H22B 0.9800 ?
C22 H22C 0.9800 ?
C23 H23A 0.9800 ?
C23 H23B 0.9800 ?
C23 H23C 0.9800 ?
C24 H24A 0.9800 ?
C24 H24B 0.9800 ?
C24 H24C 0.9800 ?
C26 H26A 0.9800 ?
C26 H26B 0.9800 ?
C26 H26C 0.9800 ?
C27 H27A 0.9800 ?
C27 H27B 0.9800 ?
C27 H27C 0.9800 ?
C28 C44 1.512(4) ?
C28 C29 1.559(3) ?
C28 C33 1.569(3) ?
C28 H28 1.0000 ?
C29 C46 1.508(4) ?
C29 C30 1.539(4) ?
C29 H29 1.0000 ?
C30 C34 1.511(4) ?
C30 C31 1.549(4) ?
C30 H30 1.0000 ?
C31 C32 1.551(4) ?
C31 H31A 0.9900 ?
C31 H31B 0.9900 ?
C32 C39 1.566(3) ?
C32 C33 1.570(3) ?
C32 H32 1.0000 ?
C33 C35 1.504(4) ?
C33 C36 1.532(4) ?
C34 C35 1.328(4) ?
C34 C48 1.524(4) ?
C35 H35 0.9500 ?
C36 C37 1.525(4) ?
C36 H36A 0.9900 ?
C36 H36B 0.9900 ?
C37 C38 1.527(4) ?
C37 H37A 0.9900 ?
C37 H37B 0.9900 ?
C38 C39 1.548(4) ?
C38 C40 1.558(4) ?
C38 H38 1.0000 ?
C39 C43 1.535(4) ?
C39 C51 1.539(3) ?
C40 C52 1.532(3) ?
C40 C54 1.543(3) ?
C40 C41 1.544(4) ?
C41 C42 1.520(4) ?
C41 H41A 0.9900 ?
C41 H41B 0.9900 ?
C42 C43 1.524(4) ?
C42 H42A 0.9900 ?
C42 H42B 0.9900 ?
C43 H43A 0.9900 ?
C43 H43B 0.9900 ?
C45 H45A 0.9800 ?
C45 H45B 0.9800 ?
C45 H45C 0.9800 ?
C47 H47A 0.9800 ?
C47 H47B 0.9800 ?
C47 H47C 0.9800 ?
C48 C50 1.485(5) ?
C48 C49 1.520(5) ?
C48 H48 1.0000 ?
C49 H49A 0.9800 ?
C49 H49B 0.9800 ?
C49 H49C 0.9800 ?
C50 H50A 0.9800 ?
C50 H50B 0.9800 ?
C50 H50C 0.9800 ?
C51 H51A 0.9800 ?
C51 H51B 0.9800 ?
C51 H51C 0.9800 ?
C53 H53A 0.9800 ?
C53 H53B 0.9800 ?
C53 H53C 0.9800 ?
C54 H54A 0.9800 ?
C54 H54B 0.9800 ?
C54 H54C 0.9800 ?

loop_
_geom_hbond_atom_site_label_D
_geom_hbond_atom_site_label_H
_geom_hbond_atom_site_label_A
_geom_hbond_site_symmetry_A
_geom_hbond_distance_DH
_geom_hbond_distance_HA
_geom_hbond_distance_DA
_geom_hbond_angle_DHA
C2 H2 O11 1_455 1.00 2.47 3.357(3) 147.2
C18 H18C O3 1_655 0.98 2.56 3.377(4) 141.4
C26 H26C O1 2_656 0.98 2.51 3.389(4) 149.1
C29 H29 O5 . 1.00 2.49 3.386(3) 149.6
C53 H53C O9 2_747 0.98 2.60 3.513(4) 155.6

loop_
_geom_torsion_atom_site_label_1
_geom_torsion_atom_site_label_2
_geom_torsion_atom_site_label_3
_geom_torsion_atom_site_label_4
_geom_torsion
C17 C1 C2 C19 4.1(3)
C6 C1 C2 C19 126.9(2)
C17 C1 C2 C3 -123.2(2)
C6 C1 C2 C3 -0.4(3)
C19 C2 C3 C7 -72.5(3)
C1 C2 C3 C7 56.6(3)
C19 C2 C3 C4 169.2(2)
C1 C2 C3 C4 -61.7(3)
C7 C3 C4 C5 -56.5(3)
C2 C3 C4 C5 60.8(3)
C3 C4 C5 C6 2.7(3)
C3 C4 C5 C12 133.4(2)
C4 C5 C6 C8 50.6(3)
C12 C5 C6 C8 -79.6(2)
C4 C5 C6 C9 177.0(2)
C12 C5 C6 C9 46.8(3)
C4 C5 C6 C1 -64.0(2)
C12 C5 C6 C1 165.7(2)
C17 C1 C6 C8 71.4(2)
C2 C1 C6 C8 -53.9(2)
C17 C1 C6 C9 -51.3(3)
C2 C1 C6 C9 -176.6(2)
C17 C1 C6 C5 -171.8(2)
C2 C1 C6 C5 62.9(2)
C4 C3 C7 C8 57.1(3)
C2 C3 C7 C8 -59.4(3)
C4 C3 C7 C21 -124.6(3)
C2 C3 C7 C21 118.8(3)
C3 C7 C8 C6 0.1(3)
C21 C7 C8 C6 -178.0(2)
C9 C6 C8 C7 178.3(2)
C5 C6 C8 C7 -55.8(3)
C1 C6 C8 C7 57.7(3)
C8 C6 C9 C10 78.3(3)
C5 C6 C9 C10 -46.4(3)
C1 C6 C9 C10 -162.7(2)
C6 C9 C10 C11 56.3(3)
C9 C10 C11 C13 160.4(2)
C9 C10 C11 C12 -65.8(3)
C10 C11 C12 C16 178.1(2)
C13 C11 C12 C16 -49.3(3)
C10 C11 C12 C24 -60.3(3)
C13 C11 C12 C24 72.3(3)
C10 C11 C12 C5 62.5(2)
C13 C11 C12 C5 -164.9(2)
C4 C5 C12 C16 63.2(3)
C6 C5 C12 C16 -169.6(2)
C4 C5 C12 C24 -56.6(3)
C6 C5 C12 C24 70.7(3)
C4 C5 C12 C11 179.3(2)
C6 C5 C12 C11 -53.5(3)
C10 C11 C13 C25 -67.1(3)
C12 C11 C13 C25 162.0(2)
C10 C11 C13 C27 53.4(3)
C12 C11 C13 C27 -77.5(3)
C10 C11 C13 C14 178.5(2)
C12 C11 C13 C14 47.6(3)
C25 C13 C14 C15 -164.7(2)
C27 C13 C14 C15 77.8(3)
C11 C13 C14 C15 -49.9(3)
C13 C14 C15 C16 56.6(3)
C14 C15 C16 C12 -59.2(3)
C24 C12 C16 C15 -70.7(3)
C11 C12 C16 C15 53.8(3)
C5 C12 C16 C15 167.8(2)
C18 O2 C17 O1 0.8(4)
C18 O2 C17 C1 -176.6(2)
C2 C1 C17 O1 52.0(3)
C6 C1 C17 O1 -70.4(3)
C2 C1 C17 O2 -130.7(2)
C6 C1 C17 O2 106.9(2)
C20 O4 C19 O3 0.4(4)
C20 O4 C19 C2 175.7(2)
C3 C2 C19 O3 1.4(4)
C1 C2 C19 O3 -124.5(3)
C3 C2 C19 O4 -173.8(2)
C1 C2 C19 O4 60.4(3)
C8 C7 C21 C23 -98.9(3)
C3 C7 C21 C23 83.1(3)
C8 C7 C21 C22 25.8(4)
C3 C7 C21 C22 -152.2(3)
C26 O6 C25 O5 -0.1(4)
C26 O6 C25 C13 177.5(3)
C27 C13 C25 O5 -132.4(3)
C14 C13 C25 O5 109.2(3)
C11 C13 C25 O5 -8.0(4)
C27 C13 C25 O6 50.2(3)
C14 C13 C25 O6 -68.2(3)
C11 C13 C25 O6 174.5(2)
C44 C28 C29 C46 12.3(3)
C33 C28 C29 C46 135.1(2)
C44 C28 C29 C30 -118.7(2)
C33 C28 C29 C30 4.1(3)
C46 C29 C30 C34 -79.4(3)
C28 C29 C30 C34 51.0(3)
C46 C29 C30 C31 164.2(2)
C28 C29 C30 C31 -65.4(3)
C34 C30 C31 C32 -58.2(3)
C29 C30 C31 C32 60.5(3)
C30 C31 C32 C39 133.9(2)
C30 C31 C32 C33 3.8(3)
C44 C28 C33 C35 68.5(3)
C29 C28 C33 C35 -56.0(3)
C44 C28 C33 C36 -55.0(3)
C29 C28 C33 C36 -179.5(2)
C44 C28 C33 C32 -175.57(19)
C29 C28 C33 C32 59.9(2)
C31 C32 C33 C35 50.4(3)
C39 C32 C33 C35 -79.4(3)
C31 C32 C33 C36 176.3(2)
C39 C32 C33 C36 46.5(3)
C31 C32 C33 C28 -64.8(2)
C39 C32 C33 C28 165.38(19)
C29 C30 C34 C35 -55.4(3)
C31 C30 C34 C35 59.4(3)
C29 C30 C34 C48 131.6(3)
C31 C30 C34 C48 -113.6(3)
C30 C34 C35 C33 -1.2(3)
C48 C34 C35 C33 172.0(3)
C36 C33 C35 C34 179.2(2)
C28 C33 C35 C34 58.0(3)
C32 C33 C35 C34 -55.5(3)
C35 C33 C36 C37 77.6(3)
C28 C33 C36 C37 -162.1(2)
C32 C33 C36 C37 -45.9(3)
C33 C36 C37 C38 55.3(3)
C36 C37 C38 C39 -64.9(3)
C36 C37 C38 C40 161.5(2)
C37 C38 C39 C43 178.4(2)
C40 C38 C39 C43 -49.2(3)
C37 C38 C39 C51 -60.4(3)
C40 C38 C39 C51 71.9(3)
C37 C38 C39 C32 62.5(2)
C40 C38 C39 C32 -165.1(2)
C31 C32 C39 C43 62.4(3)
C33 C32 C39 C43 -170.5(2)
C31 C32 C39 C51 -56.3(3)
C33 C32 C39 C51 70.8(3)
C31 C32 C39 C38 179.3(2)
C33 C32 C39 C38 -53.6(3)
C37 C38 C40 C52 -68.1(3)
C39 C38 C40 C52 161.1(2)
C37 C38 C40 C54 52.0(3)
C39 C38 C40 C54 -78.9(3)
C37 C38 C40 C41 177.3(2)
C39 C38 C40 C41 46.5(3)
C52 C40 C41 C42 -165.6(2)
C54 C40 C41 C42 78.3(3)
C38 C40 C41 C42 -49.0(3)
C40 C41 C42 C43 56.3(3)
C41 C42 C43 C39 -59.3(3)
C51 C39 C43 C42 -69.9(3)
C38 C39 C43 C42 54.5(3)
C32 C39 C43 C42 169.4(2)
C45 O8 C44 O7 -3.1(4)
C45 O8 C44 C28 177.5(2)
C29 C28 C44 O7 49.6(3)
C33 C28 C44 O7 -72.1(3)
C29 C28 C44 O8 -131.0(2)
C33 C28 C44 O8 107.3(2)
C47 O10 C46 O9 6.2(4)
C47 O10 C46 C29 -178.8(2)
C30 C29 C46 O9 -4.5(4)
C28 C29 C46 O9 -133.0(3)
C30 C29 C46 O10 -179.2(2)
C28 C29 C46 O10 52.2(3)
C35 C34 C48 C50 -96.5(4)
C30 C34 C48 C50 75.9(4)
C35 C34 C48 C49 136.2(3)
C30 C34 C48 C49 -51.5(4)
C53 O12 C52 O11 -3.5(4)
C53 O12 C52 C40 174.3(2)
C54 C40 C52 O11 -130.0(3)
C41 C40 C52 O11 111.8(3)
C38 C40 C52 O11 -6.2(4)
C54 C40 C52 O12 52.3(3)
C41 C40 C52 O12 -65.8(3)
C38 C40 C52 O12 176.2(2)

loop_
_cod_related_entry_id
_cod_related_entry_database
_cod_related_entry_code
1 ChemSpider 24736731
